data_7705416
loop_
_publ_author_name
'Siai, Amira'
'H\"ammerle, Luzian'
'Str\"obele, Markus'
'Enseling, David'
'J\"ustel, Thomas'
'Meyer, Hans-J\"urgen'

_publ_section_title
;
 Structure, polymorphism and luminescence of cyanate iodides MI(OCN) (M =
 Ba, Eu, and Sr).
;
_journal_issue 40
_journal_name_full 'Dalton transactions (Cambridge, England : 2003)'
_journal_page_first 14133
_journal_page_last 14139
_journal_paper_doi 10.1039/d0dt02126a
_journal_volume 49
_journal_year 2020
_chemical_formula_moiety 'C N O, (I), (Sr)'
_chemical_formula_structural 'Sr I (OCN)'
_chemical_formula_sum 'C I N O Sr'
_chemical_formula_weight 256.5415
_space_group_IT_number 63
_space_group_name_Hall '-C 2c 2'
_space_group_name_H-M_alt 'C m c m'
_symmetry_cell_setting orthorhombic
_symmetry_space_group_name_Hall '-C 2c 2'
_symmetry_space_group_name_H-M 'C m c m'
_audit_update_record
;
2019-12-11 deposited with the CCDC.	2020-09-14 downloaded from the CCDC.
;
_cell_angle_alpha 90.0000
_cell_angle_beta 90.0000
_cell_angle_gamma 90.0000
_cell_formula_units_Z 4
_cell_length_a 5.450469(16)
_cell_length_b 12.81464(4)
_cell_length_c 6.36732(2)
_cell_measurement_temperature 298
_cell_volume 444.731(2)
_computing_structure_refinement FULLPROF
_diffrn_ambient_temperature 298
_diffrn_detector PSD
_diffrn_detector_type Mythen1K
_diffrn_measurement_device_type StadIP
_diffrn_measurement_method Transmission
_diffrn_radiation_monochromator Germanium
_diffrn_radiation_type 'Cu Kalpha1'
_diffrn_radiation_wavelength 1.54060
_diffrn_source 'X-ray tube'
_diffrn_source_target Cu
_exptl_absorpt_coefficient_mu 69.945
_exptl_crystal_description powder
_pd_char_colour white
_pd_instr_location ' ?'
_pd_meas_2theta_range_inc 0.015000
_pd_meas_2theta_range_max 119.87000
_pd_meas_2theta_range_min 5.00000
_pd_meas_number_of_points 7659
_pd_meas_scan_method step
_pd_proc_2theta_range_inc 0.015000
_pd_proc_2theta_range_max 119.8700
_pd_proc_2theta_range_min 5.0000
_pd_proc_ls_pref_orient_corr ' ?'
_pd_proc_ls_prof_R_factor 3.5296
_pd_proc_ls_prof_wR_expected 5.0084
_pd_proc_ls_prof_wR_factor 5.0927
_pd_proc_wavelength 1.540560
_pd_spec_mounting ' ?'
_pd_spec_mount_mode transmission
_pd_spec_shape flat_sheet
_refine_ls_goodness_of_fit_all 1.0169
_refine_ls_number_parameters 34
_refine_ls_number_reflns 210
_refine_ls_number_restraints 0
_refine_ls_R_I_factor 1.8435
_refine_ls_shift/su_max 0.0000
_cod_data_source_file d0dt02126a15.cif
_cod_data_source_block SrI(OCN)
_cod_depositor_comments
;
The following automatic conversions were performed:

data item '_symmetry_cell_setting' value 'Orthorhombic' was changed
to 'orthorhombic' in accordance with the
/home/data/users/saulius/crontab/automatic-downloads/rss-feeds/RSC/lib/dictionaries/cif_core.dic
dictionary named 'cif_core.dic' version 2.4.2 last updated on
2011-04-26.

Automatic conversion script
Id: cif_fix_values 7556 2019-12-06 15:28:31Z antanas 

 Adding full bibliography for 7705416--7705419.cif.
;
_cod_original_cell_volume 444.730(2)
_cod_database_code 7705416
_pd_proc_ls_prof_cr_factor 10.6137
_pd_proc_ls_prof_cwr_factor 10.1939
_pd_proc_ls_prof_cwr_expected 10.0252
_pd_proc_ls_prof_chi2 1.0340
_pd_proc_ls_prof_echi2 1.1936

loop_
_symmetry_equiv_pos_as_xyz
x,y,z
x,-y,-z
-x,y,-z+1/2
-x,-y,z+1/2
-x,-y,-z
-x,y,z
x,-y,z+1/2
x,y,-z+1/2
x+1/2,y+1/2,z
x+1/2,-y+1/2,-z
-x+1/2,y+1/2,-z+1/2
-x+1/2,-y+1/2,z+1/2
-x+1/2,-y+1/2,-z
-x+1/2,y+1/2,z
x+1/2,-y+1/2,z+1/2
x+1/2,y+1/2,-z+1/2

loop_
_atom_site_label
_atom_site_fract_x
_atom_site_fract_y
_atom_site_fract_z
_atom_site_U_iso_or_equiv
_atom_site_occupancy
_atom_site_adp_type
_atom_site_type_symbol
Sr1 -0.5000 0.10954(8) -0.2500 0.0326(9) 1.00000 Uani Sr
I1 -0.5000 0.23533(6) -0.7500 0.0333(6) 1.00000 Uani I
O1 -0.2156(8) 0.00000 0.00000 0.031(4) 0.50000 Uani O
N1 -0.2156(8) 0.00000 0.00000 0.031(4) 0.50000 Uani N
C1 0.00000 0.00000 0.00000 0.023(8) 1.00000 Uani C

loop_
_atom_site_aniso_label
_atom_site_aniso_U_11
_atom_site_aniso_U_22
_atom_site_aniso_U_33
_atom_site_aniso_U_12
_atom_site_aniso_U_13
_atom_site_aniso_U_23
_atom_site_aniso_type_symbol
Sr1 0.0231(8) 0.0353(10) 0.0393(9) 0.00000 0.00000 0.00000 C
I1 0.0279(5) 0.0341(7) 0.0380(6) 0.00000 0.00000 0.00000 C
O1 0.042(5) 0.021(4) 0.031(4) 0.00000 0.00000 0.012(3) C
N1 0.042(5) 0.021(4) 0.031(4) 0.00000 0.00000 0.012(3) C
C1 0.026(8) 0.010(8) 0.031(8) 0.00000 0.00000 -0.010(5) C

loop_
_atom_type_symbol
_atom_type_scat_Cromer_Mann_a1
_atom_type_scat_Cromer_Mann_b1
_atom_type_scat_Cromer_Mann_a2
_atom_type_scat_Cromer_Mann_b2
_atom_type_scat_Cromer_Mann_a3
_atom_type_scat_Cromer_Mann_b3
_atom_type_scat_Cromer_Mann_a4
_atom_type_scat_Cromer_Mann_b4
_atom_type_scat_Cromer_Mann_c
_atom_type_scat_dispersion_real
_atom_type_scat_dispersion_imag
_atom_type_scat_source
sr 17.56630 1.55640 9.81840 14.09880 5.42200 0.16640 2.66940 132.37601 2.50640 -0.35280 1.82000 International_Tables_for_Crystallography_Vol.C(1991)_Tables_6.1.1.4_and_6.1.1.5
i 20.14720 4.34700 18.99490 0.38140 7.51380 27.76600 2.27350 66.87760 4.07120 -0.32570 6.83620 International_Tables_for_Crystallography_Vol.C(1991)_Tables_6.1.1.4_and_6.1.1.5
o 3.04850 13.27710 2.28680 5.70110 1.54630 0.32390 0.86700 32.90890 0.25080 0.04920 0.03200 International_Tables_for_Crystallography_Vol.C(1991)_Tables_6.1.1.4_and_6.1.1.5
n 12.21260 0.00570 3.13220 9.89330 2.01250 28.99750 1.16630 0.58260 -11.52900 0.03110 0.01800 International_Tables_for_Crystallography_Vol.C(1991)_Tables_6.1.1.4_and_6.1.1.5
c 2.31000 20.84390 1.02000 10.20750 1.58860 0.56870 0.86500 51.65120 0.21560 0.01810 0.00900 International_Tables_for_Crystallography_Vol.C(1991)_Tables_6.1.1.4_and_6.1.1.5

loop_
_geom_angle_atom_site_label_1
_geom_angle_atom_site_label_2
_geom_angle_atom_site_label_3
_geom_angle
_geom_angle_site_symmetry_1
_geom_angle_site_symmetry_3
_geom_angle_publ_flag
I1 Sr1 I1 126.292(13) 1_555 1_556 ?
I1 Sr1 I1 74.561(16) 1_555 10_454 ?
I1 Sr1 I1 74.561(16) 1_555 10_554 ?
I1 Sr1 O1 141.41(7) 1_555 1_555 ?
I1 Sr1 O1 72.60(7) 1_555 3_454 ?
I1 Sr1 O1 141.41(7) 1_555 5_455 ?
I1 Sr1 O1 72.60(7) 1_555 7_554 ?
I1 Sr1 N1 141.41(7) 1_555 1_555 ?
I1 Sr1 N1 72.60(7) 1_555 3_454 ?
I1 Sr1 N1 141.41(7) 1_555 5_455 ?
I1 Sr1 N1 72.60(7) 1_555 7_554 ?
I1 Sr1 C1 126.493(16) 1_555 1_455 ?
I1 Sr1 C1 126.493(16) 1_555 1_555 ?
I1 Sr1 C1 76.846(16) 1_555 3_454 ?
I1 Sr1 C1 76.846(16) 1_555 3_554 ?
I1 Sr1 I1 74.561(16) 1_556 10_454 ?
I1 Sr1 I1 74.561(16) 1_556 10_554 ?
I1 Sr1 O1 72.60(7) 1_556 1_555 ?
I1 Sr1 O1 141.41(7) 1_556 3_454 ?
I1 Sr1 O1 72.60(7) 1_556 5_455 ?
I1 Sr1 O1 141.41(7) 1_556 7_554 ?
I1 Sr1 N1 72.60(7) 1_556 1_555 ?
I1 Sr1 N1 141.41(7) 1_556 3_454 ?
I1 Sr1 N1 72.60(7) 1_556 5_455 ?
I1 Sr1 N1 141.41(7) 1_556 7_554 ?
I1 Sr1 C1 76.846(16) 1_556 1_455 ?
I1 Sr1 C1 76.846(16) 1_556 1_555 ?
I1 Sr1 C1 126.493(16) 1_556 3_454 ?
I1 Sr1 C1 126.493(16) 1_556 3_554 ?
I1 Sr1 I1 107.782(18) 10_454 10_554 ?
I1 Sr1 O1 142.30(14) 10_454 1_555 ?
I1 Sr1 O1 80.69(7) 10_454 3_454 ?
I1 Sr1 O1 80.69(7) 10_454 5_455 ?
I1 Sr1 O1 142.30(14) 10_454 7_554 ?
I1 Sr1 N1 142.30(14) 10_454 1_555 ?
I1 Sr1 N1 80.69(7) 10_454 3_454 ?
I1 Sr1 N1 80.69(7) 10_454 5_455 ?
I1 Sr1 N1 142.30(14) 10_454 7_554 ?
I1 Sr1 C1 66.552(19) 10_454 1_455 ?
I1 Sr1 C1 151.270(19) 10_454 1_555 ?
I1 Sr1 C1 66.552(19) 10_454 3_454 ?
I1 Sr1 C1 151.270(19) 10_454 3_554 ?
I1 Sr1 O1 80.69(7) 10_554 1_555 ?
I1 Sr1 O1 142.30(14) 10_554 3_454 ?
I1 Sr1 O1 142.30(14) 10_554 5_455 ?
I1 Sr1 O1 80.69(7) 10_554 7_554 ?
I1 Sr1 N1 80.69(7) 10_554 1_555 ?
I1 Sr1 N1 142.30(14) 10_554 3_454 ?
I1 Sr1 N1 142.30(14) 10_554 5_455 ?
I1 Sr1 N1 80.69(7) 10_554 7_554 ?
I1 Sr1 C1 151.270(19) 10_554 1_455 ?
I1 Sr1 C1 66.552(19) 10_554 1_555 ?
I1 Sr1 C1 151.270(19) 10_554 3_454 ?
I1 Sr1 C1 66.552(19) 10_554 3_554 ?
O1 Sr1 O1 115.43(18) 1_555 3_454 ?
O1 Sr1 O1 72.29(18) 1_555 5_455 ?
O1 Sr1 O1 74.56(8) 1_555 7_554 ?
O1 Sr1 N1 115.43(18) 1_555 3_454 ?
O1 Sr1 N1 72.29(18) 1_555 5_455 ?
O1 Sr1 N1 74.56(8) 1_555 7_554 ?
O1 Sr1 C1 88.23(13) 1_555 1_455 ?
O1 Sr1 C1 121.83(13) 1_555 3_454 ?
O1 Sr1 C1 66.22(7) 1_555 3_554 ?
O1 Sr1 O1 74.56(8) 3_454 5_455 ?
O1 Sr1 O1 72.29(18) 3_454 7_554 ?
O1 Sr1 N1 115.43(18) 3_454 1_555 ?
O1 Sr1 N1 74.56(8) 3_454 5_455 ?
O1 Sr1 N1 72.29(18) 3_454 7_554 ?
O1 Sr1 C1 66.22(7) 3_454 1_455 ?
O1 Sr1 C1 121.83(13) 3_454 1_555 ?
O1 Sr1 C1 88.23(13) 3_454 3_554 ?
O1 Sr1 O1 115.43(18) 5_455 7_554 ?
O1 Sr1 N1 72.29(18) 5_455 1_555 ?
O1 Sr1 N1 74.56(8) 5_455 3_454 ?
O1 Sr1 N1 115.43(18) 5_455 7_554 ?
O1 Sr1 C1 88.23(13) 5_455 1_555 ?
O1 Sr1 C1 66.22(7) 5_455 3_454 ?
O1 Sr1 C1 121.83(13) 5_455 3_554 ?
O1 Sr1 N1 74.56(8) 7_554 1_555 ?
O1 Sr1 N1 72.29(18) 7_554 3_454 ?
O1 Sr1 N1 115.43(18) 7_554 5_455 ?
O1 Sr1 C1 121.83(13) 7_554 1_455 ?
O1 Sr1 C1 66.22(7) 7_554 1_555 ?
O1 Sr1 C1 88.23(13) 7_554 3_454 ?
N1 Sr1 N1 115.43(18) 1_555 3_454 ?
N1 Sr1 N1 72.29(18) 1_555 5_455 ?
N1 Sr1 N1 74.56(8) 1_555 7_554 ?
N1 Sr1 C1 88.23(13) 1_555 1_455 ?
N1 Sr1 C1 121.83(13) 1_555 3_454 ?
N1 Sr1 C1 66.22(7) 1_555 3_554 ?
N1 Sr1 N1 74.56(8) 3_454 5_455 ?
N1 Sr1 N1 72.29(18) 3_454 7_554 ?
N1 Sr1 C1 66.22(7) 3_454 1_455 ?
N1 Sr1 C1 121.83(13) 3_454 1_555 ?
N1 Sr1 C1 88.23(13) 3_454 3_554 ?
N1 Sr1 N1 115.43(18) 5_455 7_554 ?
N1 Sr1 C1 88.23(13) 5_455 1_555 ?
N1 Sr1 C1 66.22(7) 5_455 3_454 ?
N1 Sr1 C1 121.83(13) 5_455 3_554 ?
N1 Sr1 C1 121.83(13) 7_554 1_455 ?
N1 Sr1 C1 66.22(7) 7_554 1_555 ?
N1 Sr1 C1 88.23(13) 7_554 3_454 ?
C1 Sr1 C1 104.179(10) 1_455 1_555 ?
C1 Sr1 C1 54.883(10) 1_455 3_454 ?
C1 Sr1 C1 132.044(10) 1_455 3_554 ?
C1 Sr1 C1 132.044(10) 1_555 3_454 ?
C1 Sr1 C1 54.883(10) 1_555 3_554 ?
C1 Sr1 C1 104.179(10) 3_454 3_554 ?
Sr1 I1 Sr1 126.292(13) 1_554 1_555 ?
Sr1 I1 Sr1 105.44(3) 1_554 10_454 ?
Sr1 I1 Sr1 105.44(3) 1_554 10_554 ?
Sr1 I1 O1 90.89(4) 1_554 3_454 ?
Sr1 I1 O1 90.89(4) 1_554 7_554 ?
Sr1 I1 O1 91.63(4) 1_554 9_454 ?
Sr1 I1 O1 138.75(4) 1_554 11_454 ?
Sr1 I1 O1 91.63(4) 1_554 13_454 ?
Sr1 I1 O1 138.75(4) 1_554 15_454 ?
Sr1 I1 N1 90.89(4) 1_554 3_454 ?
Sr1 I1 N1 90.89(4) 1_554 7_554 ?
Sr1 I1 N1 91.63(4) 1_554 9_454 ?
Sr1 I1 N1 138.75(4) 1_554 11_454 ?
Sr1 I1 N1 91.63(4) 1_554 13_454 ?
Sr1 I1 N1 138.75(4) 1_554 15_454 ?
Sr1 I1 C1 91.71(3) 1_554 9_454 ?
Sr1 I1 C1 142.00(3) 1_554 11_454 ?
Sr1 I1 Sr1 105.44(3) 1_555 10_454 ?
Sr1 I1 Sr1 105.44(3) 1_555 10_554 ?
Sr1 I1 O1 90.89(4) 1_555 1_554 ?
Sr1 I1 O1 90.89(4) 1_555 5_454 ?
Sr1 I1 O1 138.75(4) 1_555 9_454 ?
Sr1 I1 O1 91.63(4) 1_555 11_454 ?
Sr1 I1 O1 138.75(4) 1_555 13_454 ?
Sr1 I1 O1 91.63(4) 1_555 15_454 ?
Sr1 I1 N1 90.89(4) 1_555 1_554 ?
Sr1 I1 N1 90.89(4) 1_555 5_454 ?
Sr1 I1 N1 138.75(4) 1_555 9_454 ?
Sr1 I1 N1 91.63(4) 1_555 11_454 ?
Sr1 I1 N1 138.75(4) 1_555 13_454 ?
Sr1 I1 N1 91.63(4) 1_555 15_454 ?
Sr1 I1 C1 142.00(3) 1_555 9_454 ?
Sr1 I1 C1 91.71(3) 1_555 11_454 ?
Sr1 I1 Sr1 107.782(18) 10_454 10_554 ?
Sr1 I1 O1 143.98(9) 10_454 1_554 ?
Sr1 I1 O1 98.05(5) 10_454 3_454 ?
Sr1 I1 O1 98.05(5) 10_454 5_454 ?
Sr1 I1 O1 143.98(9) 10_454 7_554 ?
Sr1 I1 O1 74.50(8) 10_454 11_454 ?
Sr1 I1 O1 74.50(8) 10_454 13_454 ?
Sr1 I1 N1 143.98(9) 10_454 1_554 ?
Sr1 I1 N1 98.05(5) 10_454 3_454 ?
Sr1 I1 N1 98.05(5) 10_454 5_454 ?
Sr1 I1 N1 143.98(9) 10_454 7_554 ?
Sr1 I1 N1 74.50(8) 10_454 11_454 ?
Sr1 I1 N1 74.50(8) 10_454 13_454 ?
Sr1 I1 C1 57.759(18) 10_454 9_454 ?
Sr1 I1 C1 57.759(18) 10_454 11_454 ?
Sr1 I1 O1 98.05(5) 10_554 1_554 ?
Sr1 I1 O1 143.98(9) 10_554 3_454 ?
Sr1 I1 O1 143.98(9) 10_554 5_454 ?
Sr1 I1 O1 98.05(5) 10_554 7_554 ?
Sr1 I1 O1 74.50(8) 10_554 9_454 ?
Sr1 I1 O1 74.50(8) 10_554 15_454 ?
Sr1 I1 N1 98.05(5) 10_554 1_554 ?
Sr1 I1 N1 143.98(9) 10_554 3_454 ?
Sr1 I1 N1 143.98(9) 10_554 5_454 ?
Sr1 I1 N1 98.05(5) 10_554 7_554 ?
Sr1 I1 N1 74.50(8) 10_554 9_454 ?
Sr1 I1 N1 74.50(8) 10_554 15_454 ?
Sr1 I1 C1 57.759(18) 10_554 9_454 ?
Sr1 I1 C1 57.759(18) 10_554 11_454 ?
O1 I1 O1 72.76(9) 1_554 3_454 ?
O1 I1 O1 48.89(9) 1_554 5_454 ?
O1 I1 O1 50.30(4) 1_554 7_554 ?
O1 I1 O1 130.31(7) 1_554 9_454 ?
O1 I1 O1 138.06(4) 1_554 11_454 ?
O1 I1 O1 113.53(4) 1_554 13_454 ?
O1 I1 O1 172.54(7) 1_554 15_454 ?
O1 I1 N1 72.76(9) 1_554 3_454 ?
O1 I1 N1 48.89(9) 1_554 5_454 ?
O1 I1 N1 50.30(4) 1_554 7_554 ?
O1 I1 N1 130.31(7) 1_554 9_454 ?
O1 I1 N1 138.06(4) 1_554 11_454 ?
O1 I1 N1 113.53(4) 1_554 13_454 ?
O1 I1 N1 172.54(7) 1_554 15_454 ?
O1 I1 C1 123.25(4) 1_554 9_454 ?
O1 I1 C1 155.42(4) 1_554 11_454 ?
O1 I1 O1 50.30(4) 3_454 5_454 ?
O1 I1 O1 48.89(9) 3_454 7_554 ?
O1 I1 O1 138.06(4) 3_454 9_454 ?
O1 I1 O1 130.31(7) 3_454 11_454 ?
O1 I1 O1 172.54(7) 3_454 13_454 ?
O1 I1 O1 113.53(4) 3_454 15_454 ?
O1 I1 N1 72.76(9) 3_454 1_554 ?
O1 I1 N1 50.30(4) 3_454 5_454 ?
O1 I1 N1 48.89(9) 3_454 7_554 ?
O1 I1 N1 138.06(4) 3_454 9_454 ?
O1 I1 N1 130.31(7) 3_454 11_454 ?
O1 I1 N1 172.54(7) 3_454 13_454 ?
O1 I1 N1 113.53(4) 3_454 15_454 ?
O1 I1 C1 155.42(4) 3_454 9_454 ?
O1 I1 C1 123.25(4) 3_454 11_454 ?
O1 I1 O1 72.76(9) 5_454 7_554 ?
O1 I1 O1 113.53(4) 5_454 9_454 ?
O1 I1 O1 172.54(7) 5_454 11_454 ?
O1 I1 O1 130.31(7) 5_454 13_454 ?
O1 I1 O1 138.06(4) 5_454 15_454 ?
O1 I1 N1 48.89(9) 5_454 1_554 ?
O1 I1 N1 50.30(4) 5_454 3_454 ?
O1 I1 N1 72.76(9) 5_454 7_554 ?
O1 I1 N1 113.53(4) 5_454 9_454 ?
O1 I1 N1 172.54(7) 5_454 11_454 ?
O1 I1 N1 130.31(7) 5_454 13_454 ?
O1 I1 N1 138.06(4) 5_454 15_454 ?
O1 I1 C1 123.25(4) 5_454 9_454 ?
O1 I1 C1 155.42(4) 5_454 11_454 ?
O1 I1 O1 172.54(7) 7_554 9_454 ?
O1 I1 O1 113.53(4) 7_554 11_454 ?
O1 I1 O1 138.06(4) 7_554 13_454 ?
O1 I1 O1 130.31(7) 7_554 15_454 ?
O1 I1 N1 50.30(4) 7_554 1_554 ?
O1 I1 N1 48.89(9) 7_554 3_454 ?
O1 I1 N1 72.76(9) 7_554 5_454 ?
O1 I1 N1 172.54(7) 7_554 9_454 ?
O1 I1 N1 113.53(4) 7_554 11_454 ?
O1 I1 N1 138.06(4) 7_554 13_454 ?
O1 I1 N1 130.31(7) 7_554 15_454 ?
O1 I1 C1 155.42(4) 7_554 9_454 ?
O1 I1 C1 123.25(4) 7_554 11_454 ?
O1 I1 O1 60.52(6) 9_454 11_454 ?
O1 I1 O1 47.83(3) 9_454 15_454 ?
O1 I1 N1 130.31(7) 9_454 1_554 ?
O1 I1 N1 138.06(4) 9_454 3_454 ?
O1 I1 N1 113.53(4) 9_454 5_454 ?
O1 I1 N1 172.54(7) 9_454 7_554 ?
O1 I1 N1 60.52(6) 9_454 11_454 ?
O1 I1 N1 47.83(3) 9_454 15_454 ?
O1 I1 C1 52.43(3) 9_454 11_454 ?
O1 I1 O1 47.83(3) 11_454 13_454 ?
O1 I1 N1 138.06(4) 11_454 1_554 ?
O1 I1 N1 130.31(7) 11_454 3_454 ?
O1 I1 N1 172.54(7) 11_454 5_454 ?
O1 I1 N1 113.53(4) 11_454 7_554 ?
O1 I1 N1 60.52(6) 11_454 9_454 ?
O1 I1 N1 47.83(3) 11_454 13_454 ?
O1 I1 C1 52.43(3) 11_454 9_454 ?
O1 I1 O1 60.52(6) 13_454 15_454 ?
O1 I1 N1 113.53(4) 13_454 1_554 ?
O1 I1 N1 172.54(7) 13_454 3_454 ?
O1 I1 N1 130.31(7) 13_454 5_454 ?
O1 I1 N1 138.06(4) 13_454 7_554 ?
O1 I1 N1 47.83(3) 13_454 11_454 ?
O1 I1 N1 60.52(6) 13_454 15_454 ?
O1 I1 C1 52.43(3) 13_454 11_454 ?
O1 I1 N1 172.54(7) 15_454 1_554 ?
O1 I1 N1 113.53(4) 15_454 3_454 ?
O1 I1 N1 138.06(4) 15_454 5_454 ?
O1 I1 N1 130.31(7) 15_454 7_554 ?
O1 I1 N1 47.83(3) 15_454 9_454 ?
O1 I1 N1 60.52(6) 15_454 13_454 ?
O1 I1 C1 52.43(3) 15_454 9_454 ?
N1 I1 N1 72.76(9) 1_554 3_454 ?
N1 I1 N1 48.89(9) 1_554 5_454 ?
N1 I1 N1 50.30(4) 1_554 7_554 ?
N1 I1 N1 130.31(7) 1_554 9_454 ?
N1 I1 N1 138.06(4) 1_554 11_454 ?
N1 I1 N1 113.53(4) 1_554 13_454 ?
N1 I1 N1 172.54(7) 1_554 15_454 ?
N1 I1 C1 123.25(4) 1_554 9_454 ?
N1 I1 C1 155.42(4) 1_554 11_454 ?
N1 I1 N1 50.30(4) 3_454 5_454 ?
N1 I1 N1 48.89(9) 3_454 7_554 ?
N1 I1 N1 138.06(4) 3_454 9_454 ?
N1 I1 N1 130.31(7) 3_454 11_454 ?
N1 I1 N1 172.54(7) 3_454 13_454 ?
N1 I1 N1 113.53(4) 3_454 15_454 ?
N1 I1 C1 155.42(4) 3_454 9_454 ?
N1 I1 C1 123.25(4) 3_454 11_454 ?
N1 I1 N1 72.76(9) 5_454 7_554 ?
N1 I1 N1 113.53(4) 5_454 9_454 ?
N1 I1 N1 172.54(7) 5_454 11_454 ?
N1 I1 N1 130.31(7) 5_454 13_454 ?
N1 I1 N1 138.06(4) 5_454 15_454 ?
N1 I1 C1 123.25(4) 5_454 9_454 ?
N1 I1 C1 155.42(4) 5_454 11_454 ?
N1 I1 N1 172.54(7) 7_554 9_454 ?
N1 I1 N1 113.53(4) 7_554 11_454 ?
N1 I1 N1 138.06(4) 7_554 13_454 ?
N1 I1 N1 130.31(7) 7_554 15_454 ?
N1 I1 C1 155.42(4) 7_554 9_454 ?
N1 I1 C1 123.25(4) 7_554 11_454 ?
N1 I1 N1 60.52(6) 9_454 11_454 ?
N1 I1 N1 47.83(3) 9_454 15_454 ?
N1 I1 C1 52.43(3) 9_454 11_454 ?
N1 I1 N1 47.83(3) 11_454 13_454 ?
N1 I1 C1 52.43(3) 11_454 9_454 ?
N1 I1 N1 60.52(6) 13_454 15_454 ?
N1 I1 C1 52.43(3) 13_454 11_454 ?
N1 I1 C1 52.43(3) 15_454 9_454 ?
C1 I1 C1 50.285(15) 9_454 11_454 ?
Sr1 O1 Sr1 107.71(9) 1_555 2_555 ?
Sr1 O1 I1 65.37(7) 1_555 1_556 ?
Sr1 O1 I1 85.90(7) 1_555 2_554 ?
Sr1 O1 I1 152.06(7) 1_555 9_546 ?
Sr1 O1 I1 57.97(6) 1_555 10_554 ?
Sr1 O1 O1 82.13(12) 1_555 3_554 ?
Sr1 O1 O1 146.89(12) 1_555 3_555 ?
Sr1 O1 O1 53.86(14) 1_555 5_455 ?
Sr1 O1 O1 126.1(2) 1_555 5_555 ?
Sr1 O1 O1 52.72(7) 1_555 7_554 ?
Sr1 O1 O1 127.28(7) 1_555 7_555 ?
Sr1 O1 N1 82.13(12) 1_555 3_554 ?
Sr1 O1 N1 146.89(12) 1_555 3_555 ?
Sr1 O1 N1 53.86(14) 1_555 5_455 ?
Sr1 O1 N1 126.1(2) 1_555 5_555 ?
Sr1 O1 N1 52.72(7) 1_555 7_554 ?
Sr1 O1 N1 127.28(7) 1_555 7_555 ?
Sr1 O1 C1 126.1(2) 1_555 1_555 ?
Sr1 O1 C1 68.66(6) 1_555 3_554 ?
Sr1 O1 C1 140.57(6) 1_555 3_555 ?
Sr1 O1 I1 85.90(7) 2_555 1_556 ?
Sr1 O1 I1 65.37(7) 2_555 2_554 ?
Sr1 O1 I1 57.97(6) 2_555 9_546 ?
Sr1 O1 I1 152.06(7) 2_555 10_554 ?
Sr1 O1 O1 146.89(12) 2_555 3_554 ?
Sr1 O1 O1 82.13(12) 2_555 3_555 ?
Sr1 O1 O1 53.86(14) 2_555 5_455 ?
Sr1 O1 O1 126.1(2) 2_555 5_555 ?
Sr1 O1 O1 127.28(7) 2_555 7_554 ?
Sr1 O1 O1 52.72(7) 2_555 7_555 ?
Sr1 O1 N1 146.89(12) 2_555 3_554 ?
Sr1 O1 N1 82.13(12) 2_555 3_555 ?
Sr1 O1 N1 53.86(14) 2_555 5_455 ?
Sr1 O1 N1 126.1(2) 2_555 5_555 ?
Sr1 O1 N1 127.28(7) 2_555 7_554 ?
Sr1 O1 N1 52.72(7) 2_555 7_555 ?
Sr1 O1 C1 126.1(2) 2_555 1_555 ?
Sr1 O1 C1 140.57(6) 2_555 3_554 ?
Sr1 O1 C1 68.66(6) 2_555 3_555 ?
I1 O1 I1 131.11(5) 1_556 2_554 ?
I1 O1 I1 130.31(5) 1_556 9_546 ?
I1 O1 I1 66.47(4) 1_556 10_554 ?
I1 O1 O1 125.99(9) 1_556 3_554 ?
I1 O1 O1 84.48(9) 1_556 3_555 ?
I1 O1 O1 65.55(12) 1_556 5_455 ?
I1 O1 O1 114.45(19) 1_556 5_555 ?
I1 O1 O1 115.15(5) 1_556 7_554 ?
I1 O1 O1 64.85(5) 1_556 7_555 ?
I1 O1 N1 125.99(9) 1_556 3_554 ?
I1 O1 N1 84.48(9) 1_556 3_555 ?
I1 O1 N1 65.55(12) 1_556 5_455 ?
I1 O1 N1 114.45(19) 1_556 5_555 ?
I1 O1 N1 115.15(5) 1_556 7_554 ?
I1 O1 N1 64.85(5) 1_556 7_555 ?
I1 O1 C1 114.4(2) 1_556 1_555 ?
I1 O1 C1 122.82(4) 1_556 3_554 ?
I1 O1 C1 75.20(4) 1_556 3_555 ?
I1 O1 I1 66.47(4) 2_554 9_546 ?
I1 O1 I1 130.31(5) 2_554 10_554 ?
I1 O1 O1 84.48(9) 2_554 3_554 ?
I1 O1 O1 125.99(9) 2_554 3_555 ?
I1 O1 O1 65.55(12) 2_554 5_455 ?
I1 O1 O1 114.45(19) 2_554 5_555 ?
I1 O1 O1 64.85(5) 2_554 7_554 ?
I1 O1 O1 115.15(5) 2_554 7_555 ?
I1 O1 N1 84.48(9) 2_554 3_554 ?
I1 O1 N1 125.99(9) 2_554 3_555 ?
I1 O1 N1 65.55(12) 2_554 5_455 ?
I1 O1 N1 114.45(19) 2_554 5_555 ?
I1 O1 N1 64.85(5) 2_554 7_554 ?
I1 O1 N1 115.15(5) 2_554 7_555 ?
I1 O1 C1 114.4(2) 2_554 1_555 ?
I1 O1 C1 75.20(4) 2_554 3_554 ?
I1 O1 C1 122.82(4) 2_554 3_555 ?
I1 O1 I1 145.17(4) 9_546 10_554 ?
I1 O1 O1 98.53(6) 9_546 3_554 ?
I1 O1 O1 59.74(6) 9_546 3_555 ?
I1 O1 O1 107.41(15) 9_546 5_455 ?
I1 O1 O1 72.59(16) 9_546 5_555 ?
I1 O1 O1 113.92(3) 9_546 7_554 ?
I1 O1 O1 66.08(3) 9_546 7_555 ?
I1 O1 N1 98.53(6) 9_546 3_554 ?
I1 O1 N1 59.74(6) 9_546 3_555 ?
I1 O1 N1 107.41(15) 9_546 5_455 ?
I1 O1 N1 72.59(16) 9_546 5_555 ?
I1 O1 N1 113.92(3) 9_546 7_554 ?
I1 O1 N1 66.08(3) 9_546 7_555 ?
I1 O1 C1 72.6(2) 9_546 1_555 ?
I1 O1 C1 106.06(4) 9_546 3_554 ?
I1 O1 C1 61.06(4) 9_546 3_555 ?
I1 O1 O1 59.74(6) 10_554 3_554 ?
I1 O1 O1 98.53(6) 10_554 3_555 ?
I1 O1 O1 107.41(15) 10_554 5_455 ?
I1 O1 O1 72.59(16) 10_554 5_555 ?
I1 O1 O1 66.08(3) 10_554 7_554 ?
I1 O1 O1 113.92(3) 10_554 7_555 ?
I1 O1 N1 59.74(6) 10_554 3_554 ?
I1 O1 N1 98.53(6) 10_554 3_555 ?
I1 O1 N1 107.41(15) 10_554 5_455 ?
I1 O1 N1 72.59(16) 10_554 5_555 ?
I1 O1 N1 66.08(3) 10_554 7_554 ?
I1 O1 N1 113.92(3) 10_554 7_555 ?
I1 O1 C1 72.6(2) 10_554 1_555 ?
I1 O1 C1 61.06(4) 10_554 3_554 ?
I1 O1 C1 106.06(4) 10_554 3_555 ?
O1 O1 O1 107.13(7) 3_554 3_555 ?
O1 O1 O1 126.4(2) 3_554 5_455 ?
O1 O1 O1 53.56(16) 3_554 5_555 ?
O1 O1 O1 143.56(8) 3_554 7_555 ?
O1 O1 N1 107.13(7) 3_554 3_555 ?
O1 O1 N1 126.4(2) 3_554 5_455 ?
O1 O1 N1 53.56(16) 3_554 5_555 ?
O1 O1 N1 143.56(8) 3_554 7_555 ?
O1 O1 C1 53.6(2) 3_554 1_555 ?
O1 O1 C1 123.30(6) 3_554 3_555 ?
O1 O1 O1 126.4(2) 3_555 5_455 ?
O1 O1 O1 53.56(16) 3_555 5_555 ?
O1 O1 O1 143.56(8) 3_555 7_554 ?
O1 O1 N1 107.13(7) 3_555 3_554 ?
O1 O1 N1 126.4(2) 3_555 5_455 ?
O1 O1 N1 53.56(16) 3_555 5_555 ?
O1 O1 N1 143.56(8) 3_555 7_554 ?
O1 O1 C1 53.6(2) 3_555 1_555 ?
O1 O1 C1 123.30(6) 3_555 3_554 ?
O1 O1 O1 180.0(3) 5_455 5_555 ?
O1 O1 O1 90.00(16) 5_455 7_554 ?
O1 O1 O1 90.00(16) 5_455 7_555 ?
O1 O1 N1 126.4(2) 5_455 3_554 ?
O1 O1 N1 126.4(2) 5_455 3_555 ?
O1 O1 N1 180.0(3) 5_455 5_555 ?
O1 O1 N1 90.00(16) 5_455 7_554 ?
O1 O1 N1 90.00(16) 5_455 7_555 ?
O1 O1 C1 180.0(4) 5_455 1_555 ?
O1 O1 C1 110.26(15) 5_455 3_554 ?
O1 O1 C1 110.26(15) 5_455 3_555 ?
O1 O1 O1 90.00(19) 5_555 7_554 ?
O1 O1 O1 90.00(19) 5_555 7_555 ?
O1 O1 N1 53.56(16) 5_555 3_554 ?
O1 O1 N1 53.56(16) 5_555 3_555 ?
O1 O1 N1 180.0(3) 5_555 5_455 ?
O1 O1 N1 90.00(19) 5_555 7_554 ?
O1 O1 N1 90.00(19) 5_555 7_555 ?
O1 O1 C1 69.74(16) 5_555 3_554 ?
O1 O1 C1 69.74(16) 5_555 3_555 ?
O1 O1 O1 180.000 7_554 7_555 ?
O1 O1 N1 143.56(8) 7_554 3_555 ?
O1 O1 N1 90.00(16) 7_554 5_455 ?
O1 O1 N1 90.00(19) 7_554 5_555 ?
O1 O1 N1 180.000 7_554 7_555 ?
O1 O1 C1 90.0(2) 7_554 1_555 ?
O1 O1 C1 159.74(4) 7_554 3_555 ?
O1 O1 N1 143.56(8) 7_555 3_554 ?
O1 O1 N1 90.00(16) 7_555 5_455 ?
O1 O1 N1 90.00(19) 7_555 5_555 ?
O1 O1 N1 180.000 7_555 7_554 ?
O1 O1 C1 90.0(2) 7_555 1_555 ?
O1 O1 C1 159.74(4) 7_555 3_554 ?
N1 O1 N1 107.13(7) 3_554 3_555 ?
N1 O1 N1 126.4(2) 3_554 5_455 ?
N1 O1 N1 53.56(16) 3_554 5_555 ?
N1 O1 N1 143.56(8) 3_554 7_555 ?
N1 O1 C1 53.6(2) 3_554 1_555 ?
N1 O1 C1 123.30(6) 3_554 3_555 ?
N1 O1 N1 126.4(2) 3_555 5_455 ?
N1 O1 N1 53.56(16) 3_555 5_555 ?
N1 O1 N1 143.56(8) 3_555 7_554 ?
N1 O1 C1 53.6(2) 3_555 1_555 ?
N1 O1 C1 123.30(6) 3_555 3_554 ?
N1 O1 N1 180.0(3) 5_455 5_555 ?
N1 O1 N1 90.00(16) 5_455 7_554 ?
N1 O1 N1 90.00(16) 5_455 7_555 ?
N1 O1 C1 180.0(4) 5_455 1_555 ?
N1 O1 C1 110.26(15) 5_455 3_554 ?
N1 O1 C1 110.26(15) 5_455 3_555 ?
N1 O1 N1 90.00(19) 5_555 7_554 ?
N1 O1 N1 90.00(19) 5_555 7_555 ?
N1 O1 C1 69.74(16) 5_555 3_554 ?
N1 O1 C1 69.74(16) 5_555 3_555 ?
N1 O1 N1 180.000 7_554 7_555 ?
N1 O1 C1 90.0(2) 7_554 1_555 ?
N1 O1 C1 159.74(4) 7_554 3_555 ?
N1 O1 C1 90.0(2) 7_555 1_555 ?
N1 O1 C1 159.74(4) 7_555 3_554 ?
C1 O1 C1 69.7(2) 1_555 3_554 ?
C1 O1 C1 69.7(2) 1_555 3_555 ?
C1 O1 C1 139.48(4) 3_554 3_555 ?
Sr1 N1 Sr1 107.71(9) 1_555 2_555 ?
Sr1 N1 I1 65.37(7) 1_555 1_556 ?
Sr1 N1 I1 85.90(7) 1_555 2_554 ?
Sr1 N1 I1 152.06(7) 1_555 9_546 ?
Sr1 N1 I1 57.97(6) 1_555 10_554 ?
Sr1 N1 O1 82.13(12) 1_555 3_554 ?
Sr1 N1 O1 146.89(12) 1_555 3_555 ?
Sr1 N1 O1 53.86(14) 1_555 5_455 ?
Sr1 N1 O1 126.1(2) 1_555 5_555 ?
Sr1 N1 O1 52.72(7) 1_555 7_554 ?
Sr1 N1 O1 127.28(7) 1_555 7_555 ?
Sr1 N1 N1 82.13(12) 1_555 3_554 ?
Sr1 N1 N1 146.89(12) 1_555 3_555 ?
Sr1 N1 N1 53.86(14) 1_555 5_455 ?
Sr1 N1 N1 126.1(2) 1_555 5_555 ?
Sr1 N1 N1 52.72(7) 1_555 7_554 ?
Sr1 N1 N1 127.28(7) 1_555 7_555 ?
Sr1 N1 C1 126.1(2) 1_555 1_555 ?
Sr1 N1 C1 68.66(6) 1_555 3_554 ?
Sr1 N1 C1 140.57(6) 1_555 3_555 ?
Sr1 N1 I1 85.90(7) 2_555 1_556 ?
Sr1 N1 I1 65.37(7) 2_555 2_554 ?
Sr1 N1 I1 57.97(6) 2_555 9_546 ?
Sr1 N1 I1 152.06(7) 2_555 10_554 ?
Sr1 N1 O1 146.89(12) 2_555 3_554 ?
Sr1 N1 O1 82.13(12) 2_555 3_555 ?
Sr1 N1 O1 53.86(14) 2_555 5_455 ?
Sr1 N1 O1 126.1(2) 2_555 5_555 ?
Sr1 N1 O1 127.28(7) 2_555 7_554 ?
Sr1 N1 O1 52.72(7) 2_555 7_555 ?
Sr1 N1 N1 146.89(12) 2_555 3_554 ?
Sr1 N1 N1 82.13(12) 2_555 3_555 ?
Sr1 N1 N1 53.86(14) 2_555 5_455 ?
Sr1 N1 N1 126.1(2) 2_555 5_555 ?
Sr1 N1 N1 127.28(7) 2_555 7_554 ?
Sr1 N1 N1 52.72(7) 2_555 7_555 ?
Sr1 N1 C1 126.1(2) 2_555 1_555 ?
Sr1 N1 C1 140.57(6) 2_555 3_554 ?
Sr1 N1 C1 68.66(6) 2_555 3_555 ?
I1 N1 I1 131.11(5) 1_556 2_554 ?
I1 N1 I1 130.31(5) 1_556 9_546 ?
I1 N1 I1 66.47(4) 1_556 10_554 ?
I1 N1 O1 125.99(9) 1_556 3_554 ?
I1 N1 O1 84.48(9) 1_556 3_555 ?
I1 N1 O1 65.55(12) 1_556 5_455 ?
I1 N1 O1 114.45(19) 1_556 5_555 ?
I1 N1 O1 115.15(5) 1_556 7_554 ?
I1 N1 O1 64.85(5) 1_556 7_555 ?
I1 N1 N1 125.99(9) 1_556 3_554 ?
I1 N1 N1 84.48(9) 1_556 3_555 ?
I1 N1 N1 65.55(12) 1_556 5_455 ?
I1 N1 N1 114.45(19) 1_556 5_555 ?
I1 N1 N1 115.15(5) 1_556 7_554 ?
I1 N1 N1 64.85(5) 1_556 7_555 ?
I1 N1 C1 114.4(2) 1_556 1_555 ?
I1 N1 C1 122.82(4) 1_556 3_554 ?
I1 N1 C1 75.20(4) 1_556 3_555 ?
I1 N1 I1 66.47(4) 2_554 9_546 ?
I1 N1 I1 130.31(5) 2_554 10_554 ?
I1 N1 O1 84.48(9) 2_554 3_554 ?
I1 N1 O1 125.99(9) 2_554 3_555 ?
I1 N1 O1 65.55(12) 2_554 5_455 ?
I1 N1 O1 114.45(19) 2_554 5_555 ?
I1 N1 O1 64.85(5) 2_554 7_554 ?
I1 N1 O1 115.15(5) 2_554 7_555 ?
I1 N1 N1 84.48(9) 2_554 3_554 ?
I1 N1 N1 125.99(9) 2_554 3_555 ?
I1 N1 N1 65.55(12) 2_554 5_455 ?
I1 N1 N1 114.45(19) 2_554 5_555 ?
I1 N1 N1 64.85(5) 2_554 7_554 ?
I1 N1 N1 115.15(5) 2_554 7_555 ?
I1 N1 C1 114.4(2) 2_554 1_555 ?
I1 N1 C1 75.20(4) 2_554 3_554 ?
I1 N1 C1 122.82(4) 2_554 3_555 ?
I1 N1 I1 145.17(4) 9_546 10_554 ?
I1 N1 O1 98.53(6) 9_546 3_554 ?
I1 N1 O1 59.74(6) 9_546 3_555 ?
I1 N1 O1 107.41(15) 9_546 5_455 ?
I1 N1 O1 72.59(16) 9_546 5_555 ?
I1 N1 O1 113.92(3) 9_546 7_554 ?
I1 N1 O1 66.08(3) 9_546 7_555 ?
I1 N1 N1 98.53(6) 9_546 3_554 ?
I1 N1 N1 59.74(6) 9_546 3_555 ?
I1 N1 N1 107.41(15) 9_546 5_455 ?
I1 N1 N1 72.59(16) 9_546 5_555 ?
I1 N1 N1 113.92(3) 9_546 7_554 ?
I1 N1 N1 66.08(3) 9_546 7_555 ?
I1 N1 C1 72.6(2) 9_546 1_555 ?
I1 N1 C1 106.06(4) 9_546 3_554 ?
I1 N1 C1 61.06(4) 9_546 3_555 ?
I1 N1 O1 59.74(6) 10_554 3_554 ?
I1 N1 O1 98.53(6) 10_554 3_555 ?
I1 N1 O1 107.41(15) 10_554 5_455 ?
I1 N1 O1 72.59(16) 10_554 5_555 ?
I1 N1 O1 66.08(3) 10_554 7_554 ?
I1 N1 O1 113.92(3) 10_554 7_555 ?
I1 N1 N1 59.74(6) 10_554 3_554 ?
I1 N1 N1 98.53(6) 10_554 3_555 ?
I1 N1 N1 107.41(15) 10_554 5_455 ?
I1 N1 N1 72.59(16) 10_554 5_555 ?
I1 N1 N1 66.08(3) 10_554 7_554 ?
I1 N1 N1 113.92(3) 10_554 7_555 ?
I1 N1 C1 72.6(2) 10_554 1_555 ?
I1 N1 C1 61.06(4) 10_554 3_554 ?
I1 N1 C1 106.06(4) 10_554 3_555 ?
O1 N1 O1 107.13(7) 3_554 3_555 ?
O1 N1 O1 126.4(2) 3_554 5_455 ?
O1 N1 O1 53.56(16) 3_554 5_555 ?
O1 N1 O1 143.56(8) 3_554 7_555 ?
O1 N1 N1 107.13(7) 3_554 3_555 ?
O1 N1 N1 126.4(2) 3_554 5_455 ?
O1 N1 N1 53.56(16) 3_554 5_555 ?
O1 N1 N1 143.56(8) 3_554 7_555 ?
O1 N1 C1 53.6(2) 3_554 1_555 ?
O1 N1 C1 123.30(6) 3_554 3_555 ?
O1 N1 O1 126.4(2) 3_555 5_455 ?
O1 N1 O1 53.56(16) 3_555 5_555 ?
O1 N1 O1 143.56(8) 3_555 7_554 ?
O1 N1 N1 107.13(7) 3_555 3_554 ?
O1 N1 N1 126.4(2) 3_555 5_455 ?
O1 N1 N1 53.56(16) 3_555 5_555 ?
O1 N1 N1 143.56(8) 3_555 7_554 ?
O1 N1 C1 53.6(2) 3_555 1_555 ?
O1 N1 C1 123.30(6) 3_555 3_554 ?
O1 N1 O1 180.0(3) 5_455 5_555 ?
O1 N1 O1 90.00(16) 5_455 7_554 ?
O1 N1 O1 90.00(16) 5_455 7_555 ?
O1 N1 N1 126.4(2) 5_455 3_554 ?
O1 N1 N1 126.4(2) 5_455 3_555 ?
O1 N1 N1 180.0(3) 5_455 5_555 ?
O1 N1 N1 90.00(16) 5_455 7_554 ?
O1 N1 N1 90.00(16) 5_455 7_555 ?
O1 N1 C1 180.0(4) 5_455 1_555 ?
O1 N1 C1 110.26(15) 5_455 3_554 ?
O1 N1 C1 110.26(15) 5_455 3_555 ?
O1 N1 O1 90.00(19) 5_555 7_554 ?
O1 N1 O1 90.00(19) 5_555 7_555 ?
O1 N1 N1 53.56(16) 5_555 3_554 ?
O1 N1 N1 53.56(16) 5_555 3_555 ?
O1 N1 N1 180.0(3) 5_555 5_455 ?
O1 N1 N1 90.00(19) 5_555 7_554 ?
O1 N1 N1 90.00(19) 5_555 7_555 ?
O1 N1 C1 69.74(16) 5_555 3_554 ?
O1 N1 C1 69.74(16) 5_555 3_555 ?
O1 N1 O1 180.000 7_554 7_555 ?
O1 N1 N1 143.56(8) 7_554 3_555 ?
O1 N1 N1 90.00(16) 7_554 5_455 ?
O1 N1 N1 90.00(19) 7_554 5_555 ?
O1 N1 N1 180.000 7_554 7_555 ?
O1 N1 C1 90.0(2) 7_554 1_555 ?
O1 N1 C1 159.74(4) 7_554 3_555 ?
O1 N1 N1 143.56(8) 7_555 3_554 ?
O1 N1 N1 90.00(16) 7_555 5_455 ?
O1 N1 N1 90.00(19) 7_555 5_555 ?
O1 N1 N1 180.000 7_555 7_554 ?
O1 N1 C1 90.0(2) 7_555 1_555 ?
O1 N1 C1 159.74(4) 7_555 3_554 ?
N1 N1 N1 107.13(7) 3_554 3_555 ?
N1 N1 N1 126.4(2) 3_554 5_455 ?
N1 N1 N1 53.56(16) 3_554 5_555 ?
N1 N1 N1 143.56(8) 3_554 7_555 ?
N1 N1 C1 53.6(2) 3_554 1_555 ?
N1 N1 C1 123.30(6) 3_554 3_555 ?
N1 N1 N1 126.4(2) 3_555 5_455 ?
N1 N1 N1 53.56(16) 3_555 5_555 ?
N1 N1 N1 143.56(8) 3_555 7_554 ?
N1 N1 C1 53.6(2) 3_555 1_555 ?
N1 N1 C1 123.30(6) 3_555 3_554 ?
N1 N1 N1 180.0(3) 5_455 5_555 ?
N1 N1 N1 90.00(16) 5_455 7_554 ?
N1 N1 N1 90.00(16) 5_455 7_555 ?
N1 N1 C1 180.0(4) 5_455 1_555 ?
N1 N1 C1 110.26(15) 5_455 3_554 ?
N1 N1 C1 110.26(15) 5_455 3_555 ?
N1 N1 N1 90.00(19) 5_555 7_554 ?
N1 N1 N1 90.00(19) 5_555 7_555 ?
N1 N1 C1 69.74(16) 5_555 3_554 ?
N1 N1 C1 69.74(16) 5_555 3_555 ?
N1 N1 N1 180.000 7_554 7_555 ?
N1 N1 C1 90.0(2) 7_554 1_555 ?
N1 N1 C1 159.74(4) 7_554 3_555 ?
N1 N1 C1 90.0(2) 7_555 1_555 ?
N1 N1 C1 159.74(4) 7_555 3_554 ?
C1 N1 C1 69.7(2) 1_555 3_554 ?
C1 N1 C1 69.7(2) 1_555 3_555 ?
C1 N1 C1 139.48(4) 3_554 3_555 ?
Sr1 C1 Sr1 104.179(10) 1_555 1_655 ?
Sr1 C1 Sr1 75.82(2) 1_555 2_555 ?
Sr1 C1 Sr1 180.00(2) 1_555 2_655 ?
Sr1 C1 I1 124.31(3) 1_555 9_546 ?
Sr1 C1 I1 55.689(17) 1_555 10_554 ?
Sr1 C1 O1 80.84(9) 1_555 3_554 ?
Sr1 C1 O1 134.87(9) 1_555 3_555 ?
Sr1 C1 O1 142.1(3) 1_555 5_555 ?
Sr1 C1 O1 45.13(4) 1_555 7_554 ?
Sr1 C1 O1 99.16(4) 1_555 7_555 ?
Sr1 C1 N1 80.84(9) 1_555 3_554 ?
Sr1 C1 N1 134.87(9) 1_555 3_555 ?
Sr1 C1 N1 142.1(3) 1_555 5_555 ?
Sr1 C1 N1 45.13(4) 1_555 7_554 ?
Sr1 C1 N1 99.16(4) 1_555 7_555 ?
Sr1 C1 C1 62.558(10) 1_555 3_554 ?
Sr1 C1 C1 117.442(10) 1_555 3_555 ?
Sr1 C1 Sr1 180.00(2) 1_655 2_555 ?
Sr1 C1 Sr1 75.82(2) 1_655 2_655 ?
Sr1 C1 I1 124.31(3) 1_655 9_546 ?
Sr1 C1 I1 55.689(17) 1_655 10_554 ?
Sr1 C1 O1 142.1(3) 1_655 1_555 ?
Sr1 C1 O1 45.13(4) 1_655 3_554 ?
Sr1 C1 O1 99.16(4) 1_655 3_555 ?
Sr1 C1 O1 80.84(9) 1_655 7_554 ?
Sr1 C1 O1 134.87(9) 1_655 7_555 ?
Sr1 C1 N1 142.1(3) 1_655 1_555 ?
Sr1 C1 N1 45.13(4) 1_655 3_554 ?
Sr1 C1 N1 99.16(4) 1_655 3_555 ?
Sr1 C1 N1 80.84(9) 1_655 7_554 ?
Sr1 C1 N1 134.87(9) 1_655 7_555 ?
Sr1 C1 C1 62.558(10) 1_655 3_554 ?
Sr1 C1 C1 117.442(10) 1_655 3_555 ?
Sr1 C1 Sr1 104.179(10) 2_555 2_655 ?
Sr1 C1 I1 55.689(17) 2_555 9_546 ?
Sr1 C1 I1 124.31(3) 2_555 10_554 ?
Sr1 C1 O1 134.87(9) 2_555 3_554 ?
Sr1 C1 O1 80.84(9) 2_555 3_555 ?
Sr1 C1 O1 142.1(3) 2_555 5_555 ?
Sr1 C1 O1 99.16(4) 2_555 7_554 ?
Sr1 C1 O1 45.13(4) 2_555 7_555 ?
Sr1 C1 N1 134.87(9) 2_555 3_554 ?
Sr1 C1 N1 80.84(9) 2_555 3_555 ?
Sr1 C1 N1 142.1(3) 2_555 5_555 ?
Sr1 C1 N1 99.16(4) 2_555 7_554 ?
Sr1 C1 N1 45.13(4) 2_555 7_555 ?
Sr1 C1 C1 117.442(10) 2_555 3_554 ?
Sr1 C1 C1 62.558(10) 2_555 3_555 ?
Sr1 C1 I1 55.689(17) 2_655 9_546 ?
Sr1 C1 I1 124.31(3) 2_655 10_554 ?
Sr1 C1 O1 142.1(3) 2_655 1_555 ?
Sr1 C1 O1 99.16(4) 2_655 3_554 ?
Sr1 C1 O1 45.13(4) 2_655 3_555 ?
Sr1 C1 O1 134.87(9) 2_655 7_554 ?
Sr1 C1 O1 80.84(9) 2_655 7_555 ?
Sr1 C1 N1 142.1(3) 2_655 1_555 ?
Sr1 C1 N1 99.16(4) 2_655 3_554 ?
Sr1 C1 N1 45.13(4) 2_655 3_555 ?
Sr1 C1 N1 134.87(9) 2_655 7_554 ?
Sr1 C1 N1 80.84(9) 2_655 7_555 ?
Sr1 C1 C1 117.442(10) 2_655 3_554 ?
Sr1 C1 C1 62.558(10) 2_655 3_555 ?
I1 C1 I1 180.00(3) 9_546 10_554 ?
I1 C1 O1 90.0(2) 9_546 1_555 ?
I1 C1 O1 113.49(4) 9_546 3_554 ?
I1 C1 O1 66.51(4) 9_546 3_555 ?
I1 C1 O1 90.0(2) 9_546 5_555 ?
I1 C1 O1 113.49(4) 9_546 7_554 ?
I1 C1 O1 66.51(4) 9_546 7_555 ?
I1 C1 N1 90.0(2) 9_546 1_555 ?
I1 C1 N1 113.49(4) 9_546 3_554 ?
I1 C1 N1 66.51(4) 9_546 3_555 ?
I1 C1 N1 90.0(2) 9_546 5_555 ?
I1 C1 N1 113.49(4) 9_546 7_554 ?
I1 C1 N1 66.51(4) 9_546 7_555 ?
I1 C1 C1 115.142(16) 9_546 3_554 ?
I1 C1 C1 64.858(16) 9_546 3_555 ?
I1 C1 O1 90.0(2) 10_554 1_555 ?
I1 C1 O1 66.51(4) 10_554 3_554 ?
I1 C1 O1 113.49(4) 10_554 3_555 ?
I1 C1 O1 90.0(2) 10_554 5_555 ?
I1 C1 O1 66.51(4) 10_554 7_554 ?
I1 C1 O1 113.49(4) 10_554 7_555 ?
I1 C1 N1 90.0(2) 10_554 1_555 ?
I1 C1 N1 66.51(4) 10_554 3_554 ?
I1 C1 N1 113.49(4) 10_554 3_555 ?
I1 C1 N1 90.0(2) 10_554 5_555 ?
I1 C1 N1 66.51(4) 10_554 7_554 ?
I1 C1 N1 113.49(4) 10_554 7_555 ?
I1 C1 C1 64.858(16) 10_554 3_554 ?
I1 C1 C1 115.142(16) 10_554 3_555 ?
O1 C1 O1 110.3(3) 1_555 3_554 ?
O1 C1 O1 110.3(3) 1_555 3_555 ?
O1 C1 O1 180.0(7) 1_555 5_555 ?
O1 C1 O1 69.7(2) 1_555 7_554 ?
O1 C1 O1 69.7(2) 1_555 7_555 ?
O1 C1 N1 110.3(3) 1_555 3_554 ?
O1 C1 N1 110.3(3) 1_555 3_555 ?
O1 C1 N1 180.0(7) 1_555 5_555 ?
O1 C1 N1 69.7(2) 1_555 7_554 ?
O1 C1 N1 69.7(2) 1_555 7_555 ?
O1 C1 C1 90.0(2) 1_555 3_554 ?
O1 C1 C1 90.0(2) 1_555 3_555 ?
O1 C1 O1 139.48(4) 3_554 3_555 ?
O1 C1 O1 69.7(2) 3_554 5_555 ?
O1 C1 O1 180.00(8) 3_554 7_555 ?
O1 C1 N1 110.3(3) 3_554 1_555 ?
O1 C1 N1 139.48(4) 3_554 3_555 ?
O1 C1 N1 69.7(2) 3_554 5_555 ?
O1 C1 N1 180.00(8) 3_554 7_555 ?
O1 C1 C1 159.74(4) 3_554 3_555 ?
O1 C1 O1 69.7(2) 3_555 5_555 ?
O1 C1 O1 180.00(8) 3_555 7_554 ?
O1 C1 N1 110.3(3) 3_555 1_555 ?
O1 C1 N1 139.48(4) 3_555 3_554 ?
O1 C1 N1 69.7(2) 3_555 5_555 ?
O1 C1 N1 180.00(8) 3_555 7_554 ?
O1 C1 C1 159.74(4) 3_555 3_554 ?
O1 C1 O1 110.3(3) 5_555 7_554 ?
O1 C1 O1 110.3(3) 5_555 7_555 ?
O1 C1 N1 180.0(7) 5_555 1_555 ?
O1 C1 N1 69.7(2) 5_555 3_554 ?
O1 C1 N1 69.7(2) 5_555 3_555 ?
O1 C1 N1 110.3(3) 5_555 7_554 ?
O1 C1 N1 110.3(3) 5_555 7_555 ?
O1 C1 C1 90.0(2) 5_555 3_554 ?
O1 C1 C1 90.0(2) 5_555 3_555 ?
O1 C1 O1 139.48(4) 7_554 7_555 ?
O1 C1 N1 69.7(2) 7_554 1_555 ?
O1 C1 N1 180.00(8) 7_554 3_555 ?
O1 C1 N1 110.3(3) 7_554 5_555 ?
O1 C1 N1 139.48(4) 7_554 7_555 ?
O1 C1 C1 159.74(4) 7_554 3_555 ?
O1 C1 N1 69.7(2) 7_555 1_555 ?
O1 C1 N1 180.00(8) 7_555 3_554 ?
O1 C1 N1 110.3(3) 7_555 5_555 ?
O1 C1 N1 139.48(4) 7_555 7_554 ?
O1 C1 C1 159.74(4) 7_555 3_554 ?
N1 C1 N1 110.3(3) 1_555 3_554 ?
N1 C1 N1 110.3(3) 1_555 3_555 ?
N1 C1 N1 180.0(7) 1_555 5_555 ?
N1 C1 N1 69.7(2) 1_555 7_554 ?
N1 C1 N1 69.7(2) 1_555 7_555 ?
N1 C1 C1 90.0(2) 1_555 3_554 ?
N1 C1 C1 90.0(2) 1_555 3_555 ?
N1 C1 N1 139.48(4) 3_554 3_555 ?
N1 C1 N1 69.7(2) 3_554 5_555 ?
N1 C1 N1 180.00(8) 3_554 7_555 ?
N1 C1 C1 159.74(4) 3_554 3_555 ?
N1 C1 N1 69.7(2) 3_555 5_555 ?
N1 C1 N1 180.00(8) 3_555 7_554 ?
N1 C1 C1 159.74(4) 3_555 3_554 ?
N1 C1 N1 110.3(3) 5_555 7_554 ?
N1 C1 N1 110.3(3) 5_555 7_555 ?
N1 C1 C1 90.0(2) 5_555 3_554 ?
N1 C1 C1 90.0(2) 5_555 3_555 ?
N1 C1 N1 139.48(4) 7_554 7_555 ?
N1 C1 C1 159.74(4) 7_554 3_555 ?
N1 C1 C1 159.74(4) 7_555 3_554 ?
C1 C1 C1 180.000 3_554 3_555 ?

loop_
_geom_bond_atom_site_label_1
_geom_bond_atom_site_label_2
_geom_bond_distance
_geom_bond_site_symmetry_2
_geom_bond_publ_flag
Sr1 I1 3.5685(6) 1_555 ?
Sr1 I1 3.5685(6) 1_556 ?
Sr1 I1 3.3732(8) 10_454 ?
Sr1 I1 3.3732(8) 10_554 ?
Sr1 O1 2.628(3) 1_555 ?
Sr1 O1 2.628(3) 3_454 ?
Sr1 O1 2.628(3) 5_455 ?
Sr1 O1 2.628(3) 7_554 ?
Sr1 N1 2.628(3) 1_555 ?
Sr1 N1 2.628(3) 3_454 ?
Sr1 N1 2.628(3) 5_455 ?
Sr1 N1 2.628(3) 7_554 ?
Sr1 C1 3.4542(4) 1_455 ?
Sr1 C1 3.4542(4) 1_555 ?
Sr1 C1 3.4542(4) 3_454 ?
Sr1 C1 3.4542(4) 3_554 ?
I1 Sr1 3.5685(6) 1_554 ?
I1 Sr1 3.5685(6) 1_555 ?
I1 Sr1 3.3732(8) 10_454 ?
I1 Sr1 3.3732(8) 10_554 ?
I1 O1 3.7458(19) 1_554 ?
I1 O1 3.7458(19) 3_454 ?
I1 O1 3.7458(19) 5_454 ?
I1 O1 3.7458(19) 7_554 ?
I1 O1 3.9266(15) 9_454 ?
I1 O1 3.9266(15) 11_454 ?
I1 O1 3.9266(15) 13_454 ?
I1 O1 3.9266(15) 15_454 ?
I1 N1 3.7458(19) 1_554 ?
I1 N1 3.7458(19) 3_454 ?
I1 N1 3.7458(19) 5_454 ?
I1 N1 3.7458(19) 7_554 ?
I1 N1 3.9266(15) 9_454 ?
I1 N1 3.9266(15) 11_454 ?
I1 N1 3.9266(15) 13_454 ?
I1 N1 3.9266(15) 15_454 ?
I1 C1 3.7466(7) 9_454 ?
I1 C1 3.7466(7) 11_454 ?
O1 Sr1 2.628(3) 1_555 ?
O1 Sr1 2.628(3) 2_555 ?
O1 I1 3.7458(19) 1_556 ?
O1 I1 3.7458(19) 2_554 ?
O1 I1 3.9266(15) 9_546 ?
O1 I1 3.9266(15) 10_554 ?
O1 O1 3.957(4) 3_554 ?
O1 O1 3.957(4) 3_555 ?
O1 O1 3.100(6) 5_455 ?
O1 O1 2.350(6) 5_555 ?
O1 O1 3.18366 7_554 ?
O1 O1 3.18366 7_555 ?
O1 N1 3.957(4) 3_554 ?
O1 N1 3.957(4) 3_555 ?
O1 N1 3.100(6) 5_455 ?
O1 N1 2.350(6) 5_555 ?
O1 N1 3.18366 7_554 ?
O1 N1 3.18366 7_555 ?
O1 C1 1.175(4) 1_555 ?
O1 C1 3.3936(15) 3_554 ?
O1 C1 3.3936(15) 3_555 ?
N1 Sr1 2.628(3) 1_555 ?
N1 Sr1 2.628(3) 2_555 ?
N1 I1 3.7458(19) 1_556 ?
N1 I1 3.7458(19) 2_554 ?
N1 I1 3.9266(15) 9_546 ?
N1 I1 3.9266(15) 10_554 ?
N1 O1 3.957(4) 3_554 ?
N1 O1 3.957(4) 3_555 ?
N1 O1 3.100(6) 5_455 ?
N1 O1 2.350(6) 5_555 ?
N1 O1 3.18366 7_554 ?
N1 O1 3.18366 7_555 ?
N1 N1 3.957(4) 3_554 ?
N1 N1 3.957(4) 3_555 ?
N1 N1 3.100(6) 5_455 ?
N1 N1 2.350(6) 5_555 ?
N1 N1 3.18366 7_554 ?
N1 N1 3.18366 7_555 ?
N1 C1 1.175(4) 1_555 ?
N1 C1 3.3936(15) 3_554 ?
N1 C1 3.3936(15) 3_555 ?
C1 Sr1 3.4542(4) 1_555 ?
C1 Sr1 3.4542(4) 1_655 ?
C1 Sr1 3.4542(4) 2_555 ?
C1 Sr1 3.4542(4) 2_655 ?
C1 I1 3.7466(7) 9_546 ?
C1 I1 3.7466(7) 10_554 ?
C1 O1 1.175(4) 1_555 ?
C1 O1 3.3936(15) 3_554 ?
C1 O1 3.3936(15) 3_555 ?
C1 O1 1.175(4) 5_555 ?
C1 O1 3.3936(15) 7_554 ?
C1 O1 3.3936(15) 7_555 ?
C1 N1 1.175(4) 1_555 ?
C1 N1 3.3936(15) 3_554 ?
C1 N1 3.3936(15) 3_555 ?
C1 N1 1.175(4) 5_555 ?
C1 N1 3.3936(15) 7_554 ?
C1 N1 3.3936(15) 7_555 ?

loop_
_geom_hbond_atom_site_label_D
_geom_hbond_atom_site_label_H
_geom_hbond_atom_site_label_A
_geom_hbond_site_symmetry_D
_geom_hbond_site_symmetry_H
_geom_hbond_site_symmetry_A
_geom_hbond_distance_DH
_geom_hbond_distance_HA
_geom_hbond_distance_DA
_geom_hbond_angle_DHA
_geom_hbond_publ_flag
? ? ? ? ? ? ? ? ? ? ?
